data_7133865
loop_
_publ_author_name
'Escomel, L&#xe9;on'
'Le D&#xe9;, Quentin'
'Benonie, Maxime'
'Vendier, Laure'
'Simonneau, Antoine'

_publ_section_title
;
 Low-valent group 6 metals/Al(C<sub>6</sub>F<sub>5</sub>)<sub>3</sub>
 donor-acceptor systems for CO<sub>2</sub> activation and cleavage.
;
_journal_issue 90
_journal_name_full 'Chemical communications (Cambridge, England)'
_journal_page_first 13235
_journal_page_last 13238
_journal_paper_doi 10.1039/d4cc02349h
_journal_volume 60
_journal_year 2024
_chemical_formula_moiety 'C39 H48 Al F15 O2 P4 W, 2(C7 H8)'
_chemical_formula_sum 'C53 H64 Al F15 O2 P4 W'
_chemical_formula_weight 1352.75
_space_group_crystal_system monoclinic
_space_group_IT_number 14
_space_group_name_Hall '-P 2yn'
_space_group_name_H-M_alt 'P 1 21/n 1'
_atom_sites_solution_hydrogens geom
_audit_creation_method SHELXL-2018/3
_audit_update_record
;
2024-07-04 deposited with the CCDC.	2024-10-15 downloaded from the CCDC.
;
_cell_angle_alpha 90
_cell_angle_beta 99.341(2)
_cell_angle_gamma 90
_cell_formula_units_Z 4
_cell_length_a 13.8441(4)
_cell_length_b 11.8025(3)
_cell_length_c 34.6152(8)
_cell_measurement_reflns_used 11625
_cell_measurement_temperature 100(2)
_cell_measurement_theta_max 69.9300
_cell_measurement_theta_min 3.6700
_cell_volume 5581.0(3)
_computing_cell_refinement 'CrysAlisPro 1.171.41.120a (Rigaku OD, 2021)'
_computing_data_collection 'CrysAlisPro 1.171.41.120a (Rigaku OD, 2021)'
_computing_data_reduction 'CrysAlisPro 1.171.41.120a (Rigaku OD, 2021)'
_computing_molecular_graphics 'Mercury 2023.3.1 (Build 396380)'
_computing_structure_refinement 'SHELXL-2018/3 (Sheldrick, 2018)'
_computing_structure_solution 'SHELXT 2018/2 (Sheldrick, 2018)'
_diffrn_ambient_temperature 100(2)
_diffrn_detector 'Hybrid Pixel Array Detector'
_diffrn_detector_area_resol_mean 10.0000
_diffrn_detector_type HyPix
_diffrn_measured_fraction_theta_full 0.998
_diffrn_measured_fraction_theta_max 0.998
_diffrn_measurement_device 'four-circle diffractometer'
_diffrn_measurement_device_type 'XtaLAB Synergy, Dualflex, HyPix'
_diffrn_radiation_monochromator mirror
_diffrn_radiation_probe x-ray
_diffrn_radiation_type 'Cu K\a'
_diffrn_radiation_wavelength 1.54184
_diffrn_reflns_av_R_equivalents 0.0608
_diffrn_reflns_av_unetI/netI 0.0549
_diffrn_reflns_Laue_measured_fraction_full 0.998
_diffrn_reflns_Laue_measured_fraction_max 0.998
_diffrn_reflns_limit_h_max 15
_diffrn_reflns_limit_h_min -16
_diffrn_reflns_limit_k_max 12
_diffrn_reflns_limit_k_min -13
_diffrn_reflns_limit_l_max 37
_diffrn_reflns_limit_l_min -40
_diffrn_reflns_number 35877
_diffrn_reflns_point_group_measured_fraction_full 0.998
_diffrn_reflns_point_group_measured_fraction_max 0.998
_diffrn_reflns_theta_full 65.083
_diffrn_reflns_theta_max 65.083
_diffrn_reflns_theta_min 3.283
_diffrn_source 'micro-focus sealed X-ray tube'
_diffrn_source_type 'PhotonJet (Cu) X-ray Source'
_exptl_absorpt_coefficient_mu 5.872
_exptl_absorpt_correction_T_max 1.00000
_exptl_absorpt_correction_T_min 0.75129
_exptl_absorpt_correction_type multi-scan
_exptl_absorpt_process_details
;
CrysAlisPro 1.171.41.120a (Rigaku Oxford Diffraction, 2021)
Empirical absorption correction using spherical harmonics,
implemented in SCALE3 ABSPACK scaling algorithm.
;
_exptl_crystal_colour green
_exptl_crystal_density_diffrn 1.610
_exptl_crystal_description platelet
_exptl_crystal_F_000 2720
_exptl_crystal_size_max 0.080
_exptl_crystal_size_mid 0.070
_exptl_crystal_size_min 0.020
_refine_diff_density_max 1.848
_refine_diff_density_min -1.104
_refine_diff_density_rms 0.099
_refine_ls_extinction_method none
_refine_ls_goodness_of_fit_ref 1.029
_refine_ls_hydrogen_treatment constr
_refine_ls_matrix_type full
_refine_ls_number_parameters 714
_refine_ls_number_reflns 9502
_refine_ls_number_restraints 0
_refine_ls_restrained_S_all 1.029
_refine_ls_R_factor_all 0.0604
_refine_ls_R_factor_gt 0.0393
_refine_ls_shift/su_max 0.010
_refine_ls_shift/su_mean 0.000
_refine_ls_structure_factor_coef Fsqd
_refine_ls_weighting_details 'w=1/[\s^2^(Fo^2^)+(0.0360P)^2^+9.6912P] where P=(Fo^2^+2Fc^2^)/3'
_refine_ls_weighting_scheme calc
_refine_ls_wR_factor_gt 0.0859
_refine_ls_wR_factor_ref 0.0935
_reflns_Friedel_coverage 0.000
_reflns_number_gt 7248
_reflns_number_total 9502
_reflns_threshold_expression 'I > 2\s(I)'
_cod_data_source_file d4cc02349h2.cif
_cod_data_source_block Leon190423
_cod_depositor_comments 'Adding full bibliography for 7133865--7133867.cif.'
_cod_original_sg_symbol_H-M 'P 21/n'
_cod_database_code 7133865
_shelx_shelxl_version_number 2018/3
_shelx_space_group_comment
;
The symmetry employed for this shelxl refinement is uniquely defined
by the following loop, which should always be used as a source of
symmetry information in preference to the above space-group names.
They are only intended as comments.
;

loop_
_space_group_symop_operation_xyz
'x, y, z'
'-x+1/2, y+1/2, -z+1/2'
'-x, -y, -z'
'x-1/2, -y-1/2, z-1/2'

loop_
_atom_site_label
_atom_site_type_symbol
_atom_site_fract_x
_atom_site_fract_y
_atom_site_fract_z
_atom_site_U_iso_or_equiv
_atom_site_adp_type
_atom_site_occupancy
_atom_site_site_symmetry_order
_atom_site_calc_flag
_atom_site_refinement_flags_posn
_atom_site_refinement_flags_adp
_atom_site_refinement_flags_occupancy
_atom_site_disorder_assembly
_atom_site_disorder_group
W1 W 0.64275(2) 0.73124(2) 0.63430(2) 0.02883(8) Uani 1 1 d . . . . .
P2 P 0.66567(9) 0.85183(11) 0.57749(3) 0.0315(3) Uani 1 1 d . . . . .
P3 P 0.66697(9) 0.59775(11) 0.69050(3) 0.0341(3) Uani 1 1 d . . . . .
Al1 Al 0.39229(10) 0.79753(12) 0.63012(4) 0.0279(3) Uani 1 1 d . . . . .
P4 P 0.61321(10) 0.53872(13) 0.59824(4) 0.0405(3) Uani 1 1 d . . . . .
P1 P 0.82961(9) 0.73169(15) 0.63907(4) 0.0451(4) Uani 1 1 d . . . . .
F37 F 0.3586(2) 0.5321(2) 0.62932(8) 0.0434(7) Uani 1 1 d . . . . .
F45 F 0.4698(2) 0.8678(2) 0.71711(7) 0.0383(7) Uani 1 1 d . . . . .
F36 F 0.2630(2) 0.8459(2) 0.69905(8) 0.0398(7) Uani 1 1 d . . . . .
F46 F 0.3683(2) 1.0558(2) 0.59674(8) 0.0413(7) Uani 1 1 d . . . . .
F48 F 0.5024(2) 1.0688(3) 0.75270(8) 0.0466(8) Uani 1 1 d . . . . .
F59 F 0.1744(2) 0.8690(3) 0.61526(8) 0.0480(8) Uani 1 1 d . . . . .
F38 F 0.1801(2) 0.7061(3) 0.74405(9) 0.0499(8) Uani 1 1 d . . . . .
F49 F 0.4036(3) 1.2545(2) 0.63247(10) 0.0525(8) Uani 1 1 d . . . . .
F58 F 0.4124(2) 0.7849(3) 0.53602(8) 0.0535(9) Uani 1 1 d . . . . .
O1 O 0.5010(2) 0.7329(3) 0.62381(8) 0.0293(7) Uani 1 1 d . . . . .
F47 F 0.4726(2) 1.2643(3) 0.71057(10) 0.0510(8) Uani 1 1 d . . . . .
F35 F 0.1815(3) 0.4782(3) 0.73180(10) 0.0569(9) Uani 1 1 d . . . . .
F56 F 0.0469(2) 0.9229(3) 0.55161(9) 0.0565(9) Uani 1 1 d . . . . .
F34 F 0.2700(3) 0.3933(3) 0.67368(10) 0.0573(9) Uani 1 1 d . . . . .
F57 F 0.1004(2) 0.9077(4) 0.47921(9) 0.0673(11) Uani 1 1 d . . . . .
O2 O 0.6813(2) 0.9365(3) 0.69107(10) 0.0420(9) Uani 1 1 d . . . . .
F60 F 0.2833(2) 0.8378(4) 0.47248(9) 0.0754(12) Uani 1 1 d . . . . .
C39 C 0.4511(3) 0.9628(4) 0.69485(14) 0.0309(11) Uani 1 1 d . . . . .
C33 C 0.3144(3) 0.5807(4) 0.65773(13) 0.0316(11) Uani 1 1 d . . . . .
C30 C 0.2250(4) 0.6639(5) 0.71556(14) 0.0368(12) Uani 1 1 d . . . . .
C32 C 0.3178(3) 0.6960(4) 0.66251(13) 0.0275(10) Uani 1 1 d . . . . .
C43 C 0.4540(4) 1.1635(4) 0.69297(15) 0.0361(12) Uani 1 1 d . . . . .
C40 C 0.4164(3) 0.9516(4) 0.65509(13) 0.0304(11) Uani 1 1 d . . . . .
C44 C 0.4692(3) 1.0648(5) 0.71383(14) 0.0347(12) Uani 1 1 d . . . . .
C54 C 0.2995(3) 0.8231(4) 0.57899(13) 0.0316(11) Uani 1 1 d . . . . .
C42 C 0.4188(4) 1.1589(4) 0.65351(15) 0.0354(12) Uani 1 1 d . . . . .
C55 C 0.2057(4) 0.8580(5) 0.58017(14) 0.0356(12) Uani 1 1 d . . . . .
C25 C 0.5026(4) 0.5273(5) 0.56124(14) 0.0405(13) Uani 1 1 d . . . . .
H25A H 0.451912 0.576708 0.569466 0.049 Uiso 1 1 calc R U . . .
H25B H 0.518084 0.558340 0.536381 0.049 Uiso 1 1 calc R U . . .
C2 C 0.6630(3) 0.8596(5) 0.66860(14) 0.0347(12) Uani 1 1 d . . . . .
C41 C 0.4021(3) 1.0540(4) 0.63613(13) 0.0304(11) Uani 1 1 d . . . . .
C12 C 0.6402(4) 0.7878(5) 0.52870(13) 0.0357(12) Uani 1 1 d . . . . .
H12A H 0.690941 0.729745 0.527092 0.043 Uiso 1 1 calc R U . . .
H12B H 0.576666 0.747811 0.526451 0.043 Uiso 1 1 calc R U . . .
C31 C 0.2689(3) 0.7340(4) 0.69190(13) 0.0315(10) Uani 1 1 d . . . . .
C29 C 0.2249(4) 0.5488(5) 0.70967(15) 0.0403(13) Uani 1 1 d . . . . .
C53 C 0.3215(4) 0.8164(5) 0.54170(15) 0.0374(12) Uani 1 1 d . . . . .
C19 C 0.6657(5) 0.4511(5) 0.67353(16) 0.0498(15) Uani 1 1 d . . . . .
H19A H 0.731691 0.429846 0.668471 0.060 Uiso 1 1 calc R U . . .
H19B H 0.648421 0.400106 0.694083 0.060 Uiso 1 1 calc R U . . .
C13 C 0.6359(4) 0.8653(5) 0.49321(15) 0.0498(15) Uani 1 1 d . . . . .
H13A H 0.578204 0.914379 0.491292 0.075 Uiso 1 1 calc R U . . .
H13B H 0.631655 0.819305 0.469432 0.075 Uiso 1 1 calc R U . . .
H13C H 0.695126 0.912123 0.496100 0.075 Uiso 1 1 calc R U . . .
C4 C 0.8590(4) 0.7929(5) 0.59373(15) 0.0467(14) Uani 1 1 d . . . . .
H4A H 0.928601 0.816321 0.597746 0.056 Uiso 1 1 calc R U . . .
H4B H 0.849034 0.735307 0.572665 0.056 Uiso 1 1 calc R U . . .
C3 C 0.7936(4) 0.8956(5) 0.58160(16) 0.0432(13) Uani 1 1 d . . . . .
H3A H 0.806406 0.925267 0.556152 0.052 Uiso 1 1 calc R U . . .
H3B H 0.807971 0.956423 0.601392 0.052 Uiso 1 1 calc R U . . .
C65 C 0.0384(4) 0.2443(5) 0.68925(17) 0.0483(14) Uani 1 1 d . . . . .
H65 H 0.082434 0.265908 0.712036 0.058 Uiso 1 1 calc R U . . .
C23 C 0.7690(4) 0.5988(5) 0.73122(14) 0.0433(14) Uani 1 1 d . . . . .
H23A H 0.766546 0.528672 0.746741 0.052 Uiso 1 1 calc R U . . .
H23B H 0.831194 0.598067 0.720565 0.052 Uiso 1 1 calc R U . . .
C28 C 0.2699(4) 0.5064(4) 0.67983(16) 0.0399(12) Uani 1 1 d . . . . .
C10 C 0.5916(4) 0.9815(5) 0.57205(15) 0.0403(13) Uani 1 1 d . . . . .
H10A H 0.594095 1.013826 0.545839 0.048 Uiso 1 1 calc R U . . .
H10B H 0.522686 0.960497 0.572817 0.048 Uiso 1 1 calc R U . . .
C21 C 0.5585(4) 0.6103(5) 0.71374(15) 0.0402(13) Uani 1 1 d . . . . .
H21A H 0.557041 0.687862 0.724516 0.048 Uiso 1 1 calc R U . . .
H21B H 0.500159 0.602023 0.693226 0.048 Uiso 1 1 calc R U . . .
C8 C 0.8975(4) 0.8188(6) 0.67693(17) 0.0549(17) Uani 1 1 d . . . . .
H8A H 0.865716 0.894158 0.675513 0.066 Uiso 1 1 calc R U . . .
H8B H 0.889752 0.785226 0.702452 0.066 Uiso 1 1 calc R U . . .
C22 C 0.5490(4) 0.5264(5) 0.74652(16) 0.0477(14) Uani 1 1 d . . . . .
H22A H 0.546883 0.448987 0.736146 0.072 Uiso 1 1 calc R U . . .
H22B H 0.488696 0.541968 0.756966 0.072 Uiso 1 1 calc R U . . .
H22C H 0.605424 0.534310 0.767466 0.072 Uiso 1 1 calc R U . . .
C18 C 0.5913(5) 0.4368(5) 0.63602(16) 0.0555(17) Uani 1 1 d . . . . .
H18A H 0.524428 0.447780 0.642015 0.067 Uiso 1 1 calc R U . . .
H18B H 0.595665 0.358768 0.625918 0.067 Uiso 1 1 calc R U . . .
C24 C 0.7689(4) 0.7006(5) 0.75821(14) 0.0447(14) Uani 1 1 d . . . . .
H24A H 0.762072 0.770240 0.742591 0.067 Uiso 1 1 calc R U . . .
H24B H 0.830500 0.702761 0.776678 0.067 Uiso 1 1 calc R U . . .
H24C H 0.713937 0.694296 0.772724 0.067 Uiso 1 1 calc R U . . .
C50 C 0.1377(4) 0.8866(5) 0.54772(16) 0.0422(13) Uani 1 1 d . . . . .
C64 C 0.0700(4) 0.1726(5) 0.66236(19) 0.0515(15) Uani 1 1 d . . . . .
C11 C 0.6210(4) 1.0734(5) 0.60233(15) 0.0415(13) Uani 1 1 d . . . . .
H11A H 0.618544 1.043175 0.628523 0.062 Uiso 1 1 calc R U . . .
H11B H 0.575781 1.137511 0.597147 0.062 Uiso 1 1 calc R U . . .
H11C H 0.687708 1.098835 0.600885 0.062 Uiso 1 1 calc R U . . .
C51 C 0.1642(4) 0.8792(5) 0.51146(15) 0.0459(15) Uani 1 1 d . . . . .
C52 C 0.2560(4) 0.8433(5) 0.50838(15) 0.0462(15) Uani 1 1 d . . . . .
C66 C -0.0563(5) 0.2851(6) 0.6835(2) 0.0623(17) Uani 1 1 d . . . . .
H66 H -0.077148 0.333958 0.702324 0.075 Uiso 1 1 calc R U . . .
C9 C 1.0063(4) 0.8378(7) 0.67743(19) 0.066(2) Uani 1 1 d . . . . .
H9A H 1.040465 0.764839 0.680181 0.098 Uiso 1 1 calc R U . . .
H9B H 1.032250 0.886875 0.699536 0.098 Uiso 1 1 calc R U . . .
H9C H 1.016272 0.874015 0.652909 0.098 Uiso 1 1 calc R U . . .
C26 C 0.4580(5) 0.4102(5) 0.55272(17) 0.0553(16) Uani 1 1 d . . . . .
H26A H 0.506084 0.360197 0.543543 0.083 Uiso 1 1 calc R U . . .
H26B H 0.399898 0.416148 0.532474 0.083 Uiso 1 1 calc R U . . .
H26C H 0.439332 0.378830 0.576667 0.083 Uiso 1 1 calc R U . . .
C72 C -0.1000(5) 0.5963(6) 0.49389(18) 0.0596(17) Uani 1 1 d . . . . .
H72 H -0.076461 0.538955 0.512300 0.071 Uiso 1 1 calc R U . . .
C71 C -0.1582(5) 0.5651(6) 0.45911(19) 0.0573(16) Uani 1 1 d . . . . .
C69 C 0.0052(4) 0.1438(6) 0.6289(2) 0.0630(18) Uani 1 1 d . . . . .
H69 H 0.025753 0.094586 0.610111 0.076 Uiso 1 1 calc R U . . .
C76 C -0.1924(5) 0.6518(7) 0.4335(2) 0.0671(19) Uani 1 1 d . . . . .
H76 H -0.232506 0.634045 0.409354 0.080 Uiso 1 1 calc R U . . .
C73 C -0.0750(5) 0.7070(6) 0.5028(2) 0.0615(18) Uani 1 1 d . . . . .
H73 H -0.033185 0.724917 0.526543 0.074 Uiso 1 1 calc R U . . .
C68 C -0.0890(5) 0.1861(6) 0.6228(2) 0.0638(18) Uani 1 1 d . . . . .
H68 H -0.132121 0.167588 0.599464 0.077 Uiso 1 1 calc R U . . .
C74 C -0.1101(5) 0.7909(7) 0.4774(2) 0.0675(19) Uani 1 1 d . . . . .
H74 H -0.094255 0.867728 0.483737 0.081 Uiso 1 1 calc R U . . .
C75 C -0.1690(5) 0.7640(7) 0.4426(2) 0.074(2) Uani 1 1 d . . . . .
H75 H -0.193577 0.822385 0.424753 0.088 Uiso 1 1 calc R U . . .
C67 C -0.1211(5) 0.2548(6) 0.6502(2) 0.0655(19) Uani 1 1 d . . . . .
H67 H -0.186751 0.281201 0.646397 0.079 Uiso 1 1 calc R U . . .
C70 C 0.1714(5) 0.1240(7) 0.6696(3) 0.084(3) Uani 1 1 d . . . . .
H70A H 0.172064 0.055443 0.685635 0.126 Uiso 1 1 calc R U . . .
H70B H 0.216755 0.179898 0.683472 0.126 Uiso 1 1 calc R U . . .
H70C H 0.191683 0.105055 0.644585 0.126 Uiso 1 1 calc R U . . .
C6 C 0.9042(4) 0.5975(7) 0.64516(19) 0.067(2) Uani 1 1 d . . . . .
H6A H 0.934927 0.592281 0.673002 0.080 Uiso 1 1 calc R U . . .
H6B H 0.858285 0.532944 0.639909 0.080 Uiso 1 1 calc R U . . .
C77 C -0.1836(6) 0.4456(6) 0.4491(2) 0.078(2) Uani 1 1 d . . . . .
H77A H -0.146860 0.395695 0.468902 0.117 Uiso 1 1 calc R U . . .
H77B H -0.166710 0.427849 0.423388 0.117 Uiso 1 1 calc R U . . .
H77C H -0.253914 0.434181 0.448524 0.117 Uiso 1 1 calc R U . . .
C7 C 0.9821(5) 0.5809(7) 0.6212(2) 0.084(2) Uani 1 1 d . . . . .
H7A H 0.952590 0.572946 0.593649 0.126 Uiso 1 1 calc R U . . .
H7B H 1.019277 0.512341 0.629881 0.126 Uiso 1 1 calc R U . . .
H7C H 1.026042 0.646534 0.624256 0.126 Uiso 1 1 calc R U . . .
C15A C 0.7322(9) 0.4786(12) 0.5437(4) 0.054(3) Uani 0.5 1 d . . P A 1
H15A H 0.675138 0.491332 0.523406 0.081 Uiso 0.5 1 calc R U P A 1
H15B H 0.775255 0.422246 0.534543 0.081 Uiso 0.5 1 calc R U P A 1
H15C H 0.767923 0.549912 0.549371 0.081 Uiso 0.5 1 calc R U P A 1
C14A C 0.6977(10) 0.4347(12) 0.5814(3) 0.038(3) Uani 0.5 1 d . . P A 1
H14A H 0.755048 0.423096 0.602198 0.046 Uiso 0.5 1 calc R U P A 1
H14B H 0.663931 0.361073 0.576126 0.046 Uiso 0.5 1 calc R U P A 1
C15B C 0.7031(10) 0.3866(13) 0.5499(4) 0.066(4) Uani 0.5 1 d . . P A 2
H15D H 0.690779 0.324453 0.567266 0.099 Uiso 0.5 1 calc R U P A 2
H15E H 0.762688 0.370734 0.539023 0.099 Uiso 0.5 1 calc R U P A 2
H15F H 0.647490 0.393812 0.528590 0.099 Uiso 0.5 1 calc R U P A 2
C14B C 0.7155(9) 0.4935(13) 0.5724(4) 0.039(3) Uani 0.5 1 d . . P A 2
H14C H 0.727045 0.554982 0.554270 0.047 Uiso 0.5 1 calc R U P A 2
H14D H 0.775422 0.486656 0.592230 0.047 Uiso 0.5 1 calc R U P A 2

loop_
_atom_site_aniso_label
_atom_site_aniso_U_11
_atom_site_aniso_U_22
_atom_site_aniso_U_33
_atom_site_aniso_U_23
_atom_site_aniso_U_13
_atom_site_aniso_U_12
W1 0.02957(12) 0.03781(14) 0.01828(11) -0.00159(10) 0.00143(7) -0.00082(11)
P2 0.0321(6) 0.0386(7) 0.0241(6) 0.0005(5) 0.0055(5) -0.0032(6)
P3 0.0393(7) 0.0378(8) 0.0229(6) -0.0004(5) -0.0021(5) 0.0057(6)
Al1 0.0317(7) 0.0310(8) 0.0200(6) -0.0010(6) 0.0014(5) -0.0009(6)
P4 0.0435(8) 0.0496(9) 0.0268(7) -0.0118(6) 0.0011(5) 0.0082(6)
P1 0.0312(6) 0.0792(11) 0.0237(6) -0.0034(7) 0.0005(5) 0.0046(7)
F37 0.0577(19) 0.0363(17) 0.0399(16) -0.0072(14) 0.0187(14) -0.0024(14)
F45 0.0438(16) 0.0442(18) 0.0242(14) 0.0007(13) -0.0023(11) 0.0074(13)
F36 0.0456(16) 0.0368(18) 0.0402(16) -0.0064(13) 0.0160(13) -0.0041(13)
F46 0.0559(18) 0.0421(18) 0.0256(14) 0.0062(13) 0.0054(12) 0.0001(14)
F48 0.0418(16) 0.061(2) 0.0329(15) -0.0161(15) -0.0048(12) -0.0010(15)
F59 0.0424(16) 0.070(2) 0.0304(16) -0.0022(15) 0.0040(12) 0.0139(15)
F38 0.0564(18) 0.060(2) 0.0387(16) 0.0010(15) 0.0250(14) -0.0038(16)
F49 0.074(2) 0.0296(18) 0.0568(19) 0.0084(15) 0.0206(17) -0.0008(15)
F58 0.0379(16) 0.095(3) 0.0279(15) 0.0017(16) 0.0072(12) -0.0042(17)
O1 0.0368(17) 0.0310(17) 0.0197(14) -0.0018(14) 0.0034(12) 0.0001(15)
F47 0.0577(19) 0.0385(18) 0.0588(19) -0.0174(16) 0.0157(15) -0.0121(15)
F35 0.072(2) 0.051(2) 0.055(2) 0.0151(17) 0.0303(17) -0.0036(17)
F56 0.0394(17) 0.077(2) 0.0488(19) 0.0096(17) -0.0050(14) 0.0070(17)
F34 0.075(2) 0.0345(19) 0.067(2) 0.0039(16) 0.0272(18) -0.0018(16)
F57 0.0496(19) 0.105(3) 0.0399(18) 0.0283(19) -0.0140(15) -0.0135(19)
O2 0.039(2) 0.049(2) 0.0354(19) -0.0154(18) -0.0007(15) -0.0035(17)
F60 0.053(2) 0.148(4) 0.0240(17) 0.019(2) 0.0043(14) -0.017(2)
C39 0.029(2) 0.033(3) 0.029(2) 0.003(2) 0.0019(19) -0.001(2)
C33 0.032(3) 0.038(3) 0.025(2) -0.002(2) 0.0068(19) 0.000(2)
C30 0.040(3) 0.046(4) 0.027(3) 0.003(2) 0.010(2) 0.001(2)
C32 0.027(2) 0.034(3) 0.021(2) 0.0004(19) 0.0014(17) -0.003(2)
C43 0.037(3) 0.029(3) 0.044(3) -0.012(2) 0.010(2) -0.006(2)
C40 0.024(2) 0.038(3) 0.029(2) -0.001(2) 0.0061(19) 0.000(2)
C44 0.029(2) 0.043(3) 0.032(3) -0.010(2) 0.005(2) -0.002(2)
C54 0.035(3) 0.034(3) 0.025(2) 0.001(2) 0.0013(19) -0.009(2)
C42 0.039(3) 0.025(3) 0.045(3) 0.005(2) 0.017(2) -0.004(2)
C55 0.039(3) 0.041(3) 0.025(3) 0.004(2) 0.001(2) -0.003(2)
C25 0.050(3) 0.045(3) 0.026(3) -0.008(2) 0.004(2) -0.002(3)
C2 0.027(2) 0.048(3) 0.029(3) 0.004(2) 0.002(2) -0.002(2)
C41 0.032(3) 0.032(3) 0.028(2) 0.005(2) 0.0079(19) 0.001(2)
C12 0.038(3) 0.045(3) 0.025(2) 0.001(2) 0.007(2) -0.002(2)
C31 0.033(2) 0.034(3) 0.026(2) 0.000(2) 0.0001(18) -0.002(2)
C29 0.040(3) 0.047(4) 0.036(3) 0.013(3) 0.010(2) -0.005(3)
C53 0.033(3) 0.047(3) 0.032(3) 0.002(2) 0.003(2) -0.009(2)
C19 0.071(4) 0.037(3) 0.036(3) -0.005(3) -0.007(3) 0.017(3)
C13 0.067(4) 0.055(4) 0.027(3) 0.002(3) 0.007(3) 0.002(3)
C4 0.038(3) 0.066(4) 0.036(3) -0.003(3) 0.003(2) -0.005(3)
C3 0.038(3) 0.055(4) 0.037(3) -0.003(3) 0.008(2) -0.004(3)
C65 0.057(3) 0.045(4) 0.045(3) -0.003(3) 0.015(3) -0.006(3)
C23 0.038(3) 0.066(4) 0.023(3) 0.002(3) -0.003(2) 0.005(3)
C28 0.046(3) 0.030(3) 0.044(3) -0.001(2) 0.007(2) -0.005(2)
C10 0.044(3) 0.047(3) 0.030(3) 0.000(2) 0.008(2) 0.000(3)
C21 0.039(3) 0.049(3) 0.032(3) 0.008(2) 0.005(2) 0.004(3)
C8 0.035(3) 0.093(5) 0.038(3) -0.024(3) 0.008(2) -0.014(3)
C22 0.064(4) 0.037(3) 0.043(3) 0.002(3) 0.010(3) -0.008(3)
C18 0.085(4) 0.034(3) 0.040(3) -0.011(3) -0.015(3) 0.009(3)
C24 0.042(3) 0.062(4) 0.027(3) 0.000(3) -0.003(2) -0.007(3)
C50 0.034(3) 0.048(3) 0.042(3) 0.007(3) -0.003(2) 0.001(2)
C64 0.041(3) 0.047(4) 0.067(4) -0.009(3) 0.010(3) -0.002(3)
C11 0.045(3) 0.043(3) 0.038(3) 0.000(3) 0.011(2) -0.002(3)
C51 0.036(3) 0.064(4) 0.031(3) 0.019(3) -0.012(2) -0.013(3)
C52 0.040(3) 0.073(4) 0.025(3) 0.011(3) 0.004(2) -0.014(3)
C66 0.070(4) 0.055(4) 0.065(4) -0.008(3) 0.022(3) 0.012(3)
C9 0.039(3) 0.108(6) 0.051(4) -0.021(4) 0.012(3) -0.014(4)
C26 0.062(4) 0.065(4) 0.035(3) 0.000(3) -0.001(3) -0.017(3)
C72 0.062(4) 0.068(5) 0.045(3) 0.002(3) -0.001(3) 0.005(3)
C71 0.055(4) 0.064(4) 0.053(4) -0.005(3) 0.007(3) -0.002(3)
C69 0.047(4) 0.070(5) 0.074(5) -0.032(4) 0.016(3) -0.007(3)
C76 0.059(4) 0.081(5) 0.056(4) 0.008(4) -0.005(3) -0.011(4)
C73 0.063(4) 0.069(5) 0.052(4) -0.011(4) 0.010(3) -0.002(4)
C68 0.052(4) 0.067(4) 0.069(4) -0.012(4) -0.002(3) -0.006(3)
C74 0.053(4) 0.066(5) 0.084(5) -0.005(4) 0.009(4) -0.008(3)
C75 0.060(4) 0.072(5) 0.083(5) 0.022(4) -0.004(4) -0.003(4)
C67 0.056(4) 0.063(5) 0.078(5) -0.014(4) 0.013(3) 0.012(3)
C70 0.044(4) 0.090(6) 0.115(7) -0.036(5) 0.000(4) 0.011(4)
C6 0.044(3) 0.109(6) 0.048(4) 0.012(4) 0.008(3) 0.016(4)
C77 0.086(5) 0.070(5) 0.075(5) -0.010(4) 0.004(4) -0.003(4)
C7 0.072(5) 0.102(6) 0.080(5) 0.000(5) 0.017(4) 0.029(5)
C15A 0.061(8) 0.054(9) 0.049(8) 0.019(7) 0.013(6) 0.007(7)
C14A 0.061(8) 0.032(7) 0.022(6) 0.003(6) 0.008(5) 0.002(6)
C15B 0.068(9) 0.067(10) 0.065(9) -0.008(8) 0.019(7) 0.015(8)
C14B 0.049(7) 0.047(9) 0.023(7) 0.003(6) 0.012(5) 0.012(7)

loop_
_atom_type_symbol
_atom_type_description
_atom_type_scat_dispersion_real
_atom_type_scat_dispersion_imag
_atom_type_scat_source
C C 0.0181 0.0091 'International Tables Vol C Tables 4.2.6.8 and 6.1.1.4'
H H 0.0000 0.0000 'International Tables Vol C Tables 4.2.6.8 and 6.1.1.4'
Al Al 0.2130 0.2455 'International Tables Vol C Tables 4.2.6.8 and 6.1.1.4'
O O 0.0492 0.0322 'International Tables Vol C Tables 4.2.6.8 and 6.1.1.4'
P P 0.2955 0.4335 'International Tables Vol C Tables 4.2.6.8 and 6.1.1.4'
W W -5.4734 5.5774 'International Tables Vol C Tables 4.2.6.8 and 6.1.1.4'
F F 0.0727 0.0534 'International Tables Vol C Tables 4.2.6.8 and 6.1.1.4'

loop_
_geom_angle_atom_site_label_1
_geom_angle_atom_site_label_2
_geom_angle_atom_site_label_3
_geom_angle
_geom_angle_site_symmetry_1
_geom_angle_site_symmetry_3
_geom_angle_publ_flag
C2 W1 O1 98.64(17) . . ?
C2 W1 P3 91.65(15) . . ?
O1 W1 P3 99.03(9) . . ?
C2 W1 P2 90.73(15) . . ?
O1 W1 P2 95.82(9) . . ?
P3 W1 P2 164.43(4) . . ?
C2 W1 P1 85.05(14) . . ?
O1 W1 P1 172.95(9) . . ?
P3 W1 P1 86.81(5) . . ?
P2 W1 P1 78.06(4) . . ?
C2 W1 P4 170.57(15) . . ?
O1 W1 P4 80.95(10) . . ?
P3 W1 P4 79.16(4) . . ?
P2 W1 P4 98.69(4) . . ?
P1 W1 P4 96.40(5) . . ?
C3 P2 C12 103.1(2) . . ?
C3 P2 C10 106.9(3) . . ?
C12 P2 C10 103.2(2) . . ?
C3 P2 W1 110.26(18) . . ?
C12 P2 W1 117.55(17) . . ?
C10 P2 W1 114.66(18) . . ?
C21 P3 C23 104.4(2) . . ?
C21 P3 C19 104.7(3) . . ?
C23 P3 C19 102.7(3) . . ?
C21 P3 W1 106.16(17) . . ?
C23 P3 W1 126.1(2) . . ?
C19 P3 W1 110.87(19) . . ?
O1 Al1 C40 111.36(18) . . ?
O1 Al1 C32 109.81(18) . . ?
C40 Al1 C32 111.0(2) . . ?
O1 Al1 C54 113.24(18) . . ?
C40 Al1 C54 106.0(2) . . ?
C32 Al1 C54 105.18(19) . . ?
C25 P4 C18 103.5(3) . . ?
C25 P4 C14A 103.3(4) . . ?
C18 P4 C14A 88.6(5) . . ?
C25 P4 C14B 104.8(4) . . ?
C18 P4 C14B 112.2(5) . . ?
C25 P4 W1 116.70(18) . . ?
C18 P4 W1 105.22(18) . . ?
C14A P4 W1 132.3(4) . . ?
C14B P4 W1 114.0(5) . . ?
C8 P1 C4 103.6(3) . . ?
C8 P1 C6 100.7(3) . . ?
C4 P1 C6 103.5(3) . . ?
C8 P1 W1 116.67(19) . . ?
C4 P1 W1 107.92(17) . . ?
C6 P1 W1 122.3(2) . . ?
Al1 O1 W1 148.77(19) . . ?
F45 C39 C44 116.6(4) . . ?
F45 C39 C40 119.1(4) . . ?
C44 C39 C40 124.3(5) . . ?
F37 C33 C32 119.6(4) . . ?
F37 C33 C28 115.2(4) . . ?
C32 C33 C28 125.2(4) . . ?
F38 C30 C31 121.1(5) . . ?
F38 C30 C29 119.1(4) . . ?
C31 C30 C29 119.8(5) . . ?
C33 C32 C31 113.5(4) . . ?
C33 C32 Al1 121.9(3) . . ?
C31 C32 Al1 124.5(4) . . ?
F47 C43 C44 120.9(5) . . ?
F47 C43 C42 119.8(5) . . ?
C44 C43 C42 119.3(5) . . ?
C41 C40 C39 113.0(5) . . ?
C41 C40 Al1 125.9(4) . . ?
C39 C40 Al1 121.1(4) . . ?
F48 C44 C43 119.6(5) . . ?
F48 C44 C39 120.9(5) . . ?
C43 C44 C39 119.5(4) . . ?
C55 C54 C53 113.6(4) . . ?
C55 C54 Al1 119.1(4) . . ?
C53 C54 Al1 127.1(4) . . ?
F49 C42 C43 120.3(5) . . ?
F49 C42 C41 121.2(5) . . ?
C43 C42 C41 118.5(5) . . ?
F59 C55 C54 119.7(4) . . ?
F59 C55 C50 115.4(4) . . ?
C54 C55 C50 124.9(5) . . ?
C26 C25 P4 117.9(4) . . ?
O2 C2 W1 175.7(4) . . ?
F46 C41 C40 119.3(4) . . ?
F46 C41 C42 115.3(4) . . ?
C40 C41 C42 125.4(5) . . ?
C13 C12 P2 118.2(4) . . ?
F36 C31 C30 115.8(4) . . ?
F36 C31 C32 120.2(4) . . ?
C30 C31 C32 124.0(5) . . ?
F35 C29 C30 121.4(5) . . ?
F35 C29 C28 120.0(5) . . ?
C30 C29 C28 118.6(5) . . ?
F58 C53 C54 120.2(4) . . ?
F58 C53 C52 116.1(4) . . ?
C54 C53 C52 123.7(5) . . ?
C18 C19 P3 110.3(4) . . ?
C3 C4 P1 110.1(4) . . ?
C4 C3 P2 108.7(4) . . ?
C66 C65 C64 120.9(6) . . ?
C24 C23 P3 113.6(4) . . ?
F34 C28 C33 122.1(5) . . ?
F34 C28 C29 119.1(5) . . ?
C33 C28 C29 118.8(5) . . ?
C11 C10 P2 116.2(4) . . ?
C22 C21 P3 116.9(4) . . ?
C9 C8 P1 119.4(4) . . ?
C19 C18 P4 111.5(5) . . ?
F56 C50 C51 120.2(4) . . ?
F56 C50 C55 121.0(5) . . ?
C51 C50 C55 118.7(5) . . ?
C65 C64 C69 118.7(6) . . ?
C65 C64 C70 120.8(6) . . ?
C69 C64 C70 120.6(6) . . ?
F57 C51 C52 120.5(5) . . ?
F57 C51 C50 120.5(5) . . ?
C52 C51 C50 119.0(4) . . ?
F60 C52 C51 119.2(5) . . ?
F60 C52 C53 120.7(5) . . ?
C51 C52 C53 120.0(5) . . ?
C65 C66 C67 120.1(6) . . ?
C73 C72 C71 122.5(6) . . ?
C76 C71 C72 116.7(6) . . ?
C76 C71 C77 120.7(6) . . ?
C72 C71 C77 122.6(7) . . ?
C68 C69 C64 120.4(6) . . ?
C71 C76 C75 121.2(6) . . ?
C74 C73 C72 119.9(6) . . ?
C67 C68 C69 120.7(6) . . ?
C73 C74 C75 119.7(7) . . ?
C74 C75 C76 120.0(7) . . ?
C68 C67 C66 119.1(6) . . ?
C7 C6 P1 119.1(6) . . ?
C15A C14A P4 109.8(10) . . ?
C15B C14B P4 117.6(11) . . ?

loop_
_geom_bond_atom_site_label_1
_geom_bond_atom_site_label_2
_geom_bond_distance
_geom_bond_site_symmetry_2
_geom_bond_publ_flag
W1 C2 1.917(6) . ?
W1 O1 1.938(3) . ?
W1 P3 2.4834(13) . ?
W1 P2 2.4892(12) . ?
W1 P1 2.5652(13) . ?
W1 P4 2.5929(14) . ?
P2 C3 1.829(5) . ?
P2 C12 1.831(5) . ?
P2 C10 1.835(6) . ?
P3 C21 1.821(5) . ?
P3 C23 1.826(5) . ?
P3 C19 1.828(6) . ?
Al1 O1 1.732(3) . ?
Al1 C40 2.018(5) . ?
Al1 C32 2.033(5) . ?
Al1 C54 2.034(5) . ?
P4 C25 1.834(5) . ?
P4 C18 1.838(7) . ?
P4 C14A 1.853(12) . ?
P4 C14B 1.870(12) . ?
P1 C8 1.806(6) . ?
P1 C4 1.833(6) . ?
P1 C6 1.885(7) . ?
F37 C33 1.367(5) . ?
F45 C39 1.361(5) . ?
F36 C31 1.349(6) . ?
F46 C41 1.368(5) . ?
F48 C44 1.350(6) . ?
F59 C55 1.360(6) . ?
F38 C30 1.344(6) . ?
F49 C42 1.342(6) . ?
F58 C53 1.357(6) . ?
F47 C43 1.342(6) . ?
F35 C29 1.339(6) . ?
F56 C50 1.355(6) . ?
F34 C28 1.351(6) . ?
F57 C51 1.349(6) . ?
O2 C2 1.195(6) . ?
F60 C52 1.358(6) . ?
C39 C44 1.375(7) . ?
C39 C40 1.388(7) . ?
C33 C32 1.371(7) . ?
C33 C28 1.373(7) . ?
C30 C31 1.373(7) . ?
C30 C29 1.374(8) . ?
C32 C31 1.385(7) . ?
C43 C44 1.370(7) . ?
C43 C42 1.375(7) . ?
C40 C41 1.374(7) . ?
C54 C55 1.370(7) . ?
C54 C53 1.376(7) . ?
C42 C41 1.379(7) . ?
C55 C50 1.385(7) . ?
C25 C26 1.523(8) . ?
C12 C13 1.525(7) . ?
C29 C28 1.384(8) . ?
C53 C52 1.383(7) . ?
C19 C18 1.530(7) . ?
C4 C3 1.530(8) . ?
C65 C66 1.381(9) . ?
C65 C64 1.381(8) . ?
C23 C24 1.522(8) . ?
C10 C11 1.517(7) . ?
C21 C22 1.528(7) . ?
C8 C9 1.519(7) . ?
C50 C51 1.367(8) . ?
C64 C69 1.386(9) . ?
C64 C70 1.499(8) . ?
C51 C52 1.361(8) . ?
C66 C67 1.386(9) . ?
C72 C73 1.374(9) . ?
C72 C71 1.386(8) . ?
C71 C76 1.385(9) . ?
C71 C77 1.480(10) . ?
C69 C68 1.381(9) . ?
C76 C75 1.387(10) . ?
C73 C74 1.359(10) . ?
C68 C67 1.374(9) . ?
C74 C75 1.379(10) . ?
C6 C7 1.475(9) . ?
C15A C14A 1.550(17) . ?
C15B C14B 1.478(19) . ?
